data_1558884
loop_
_publ_author_name
'Meng, Ling-Hong'
'Li, Xiao-Ming'
'Zhang, Fan-Zhong'
'Wang, Ya-Nan'
'Wang, Bin-Gui'

_publ_section_title
;
 Talascortenes A-G, Highly Oxygenated Diterpenoid Acids from the
 Sea-Anemone-Derived Endozoic Fungus <i>Talaromyces scorteus</i> AS-242.
;
_journal_issue 8
_journal_name_full 'Journal of natural products'
_journal_page_first 2528
_journal_page_last 2536
_journal_paper_doi 10.1021/acs.jnatprod.0c00628
_journal_volume 83
_journal_year 2020
_chemical_absolute_configuration ad
_chemical_formula_sum 'C21 H32 O5'
_chemical_formula_weight 364.47
_space_group_IT_number 19
_space_group_name_Hall 'P 2ac 2ab'
_space_group_name_H-M_alt 'P 21 21 21'
_symmetry_cell_setting orthorhombic
_symmetry_space_group_name_H-M 'P 21 21 21'
_atom_sites_solution_hydrogens geom
_atom_sites_solution_primary direct
_atom_sites_solution_secondary difmap
_audit_creation_method SHELXL-97
_cell_angle_alpha 90.00
_cell_angle_beta 90.00
_cell_angle_gamma 90.00
_cell_formula_units_Z 4
_cell_length_a 9.4565(5)
_cell_length_b 9.5803(7)
_cell_length_c 22.1890(14)
_cell_measurement_reflns_used 2008
_cell_measurement_temperature 293(2)
_cell_measurement_theta_max 72.0500
_cell_measurement_theta_min 4.6410
_cell_volume 2010.2(2)
_computing_cell_refinement 'Bruker FRAMBO'
_computing_data_collection 'Bruker FRAMBO'
_computing_data_reduction 'Bruker SAINT'
_computing_molecular_graphics 'Bruker SHELXTL'
_computing_publication_material 'Bruker SHELXTL'
_computing_structure_refinement 'SHELXL-97 (Sheldrick, 1997)'
_computing_structure_solution 'SHELXS-97 (Sheldrick, 1990)'
_diffrn_ambient_temperature 293(2)
_diffrn_detector 'CCD plate'
_diffrn_detector_area_resol_mean 8.128
_diffrn_detector_type Eos
_diffrn_measured_fraction_theta_full 1.000
_diffrn_measured_fraction_theta_max 1.000
_diffrn_measurement_device_type 'Xcalibur, Eos, Gemini'
_diffrn_radiation_monochromator graphite
_diffrn_radiation_source 'fine-focus sealed tube'
_diffrn_radiation_type CuK\a
_diffrn_radiation_wavelength 1.54178
_diffrn_reflns_av_R_equivalents 0.0319
_diffrn_reflns_av_sigmaI/netI 0.0471
_diffrn_reflns_limit_h_max 7
_diffrn_reflns_limit_h_min -11
_diffrn_reflns_limit_k_max 11
_diffrn_reflns_limit_k_min -7
_diffrn_reflns_limit_l_max 26
_diffrn_reflns_limit_l_min -24
_diffrn_reflns_number 6843
_diffrn_reflns_theta_full 66.03
_diffrn_reflns_theta_max 66.03
_diffrn_reflns_theta_min 3.98
_exptl_absorpt_coefficient_mu 0.682
_exptl_absorpt_correction_T_max 0.9226
_exptl_absorpt_correction_T_min 0.7815
_exptl_absorpt_correction_type multi-scan
_exptl_absorpt_process_details sadabs
_exptl_crystal_colour colorless
_exptl_crystal_density_diffrn 1.204
_exptl_crystal_density_method 'not measured'
_exptl_crystal_description block
_exptl_crystal_F_000 792
_exptl_crystal_size_max 0.38
_exptl_crystal_size_mid 0.20
_exptl_crystal_size_min 0.12
_refine_diff_density_max 0.158
_refine_diff_density_min -0.150
_refine_diff_density_rms 0.035
_refine_ls_abs_structure_details 'Flack H D (1983), Acta Cryst. A39, 876-881'
_refine_ls_abs_structure_Flack 0.0(3)
_refine_ls_extinction_coef 0.0115(6)
_refine_ls_extinction_expression Fc^*^=kFc[1+0.001xFc^2^\l^3^/sin(2\q)]^-1/4^
_refine_ls_extinction_method SHELXL
_refine_ls_goodness_of_fit_ref 1.032
_refine_ls_hydrogen_treatment mixed
_refine_ls_matrix_type full
_refine_ls_number_parameters 250
_refine_ls_number_reflns 3437
_refine_ls_number_restraints 4
_refine_ls_restrained_S_all 1.034
_refine_ls_R_factor_all 0.0583
_refine_ls_R_factor_gt 0.0459
_refine_ls_shift/su_max 0.001
_refine_ls_shift/su_mean 0.000
_refine_ls_structure_factor_coef Fsqd
_refine_ls_weighting_details 'calc w=1/[\s^2^(Fo^2^)+(0.0596P)^2^+0.0000P] where P=(Fo^2^+2Fc^2^)/3'
_refine_ls_weighting_scheme calc
_refine_ls_wR_factor_gt 0.1116
_refine_ls_wR_factor_ref 0.1212
_reflns_number_gt 2794
_reflns_number_total 3437
_reflns_threshold_expression >2sigma(I)
_cod_data_source_file np0c00628_si_007.cif
_cod_data_source_block 190728b
_cod_depositor_comments
;
The following automatic conversions were performed:

data item '_symmetry_cell_setting' value 'Orthorhombic' was changed
to 'orthorhombic' in accordance with the
/home/data/users/saulius/crontab/automatic-downloads/rss-feeds/ACS/lib/dictionaries/cif_core.dic
dictionary named 'cif_core.dic' version 2.4.2 last updated on
2011-04-26.

Automatic conversion script
Id: cif_fix_values 7556 2019-12-06 15:28:31Z antanas 

 Adding full bibliography for 1558879--1558884.cif.
;
_cod_original_sg_symbol_H-M P2(1)2(1)2(1)
_cod_database_code 1558884

loop_
_symmetry_equiv_pos_as_xyz
'x, y, z'
'-x+1/2, -y, z+1/2'
'-x, y+1/2, -z+1/2'
'x+1/2, -y+1/2, -z'

loop_
_atom_site_label
_atom_site_type_symbol
_atom_site_fract_x
_atom_site_fract_y
_atom_site_fract_z
_atom_site_U_iso_or_equiv
_atom_site_adp_type
_atom_site_occupancy
_atom_site_symmetry_multiplicity
_atom_site_calc_flag
_atom_site_refinement_flags
_atom_site_disorder_assembly
_atom_site_disorder_group
O1 O 0.85350(18) 0.7710(2) 0.16262(8) 0.0623(6) Uani 1 1 d . . .
O2 O 0.67023(19) 0.8511(2) 0.21390(8) 0.0631(6) Uani 1 1 d . . .
H2 H 0.7279 0.8509 0.2415 0.095 Uiso 1 1 calc R . .
O3 O 0.6489(2) 0.7817(2) 0.00143(8) 0.0646(6) Uani 1 1 d . . .
H3 H 0.7042 0.7790 -0.0270 0.097 Uiso 1 1 calc R . .
O4 O 0.41379(16) 0.72137(19) 0.06217(7) 0.0449(4) Uani 1 1 d . . .
H4 H 0.4665 0.7305 0.0331 0.067 Uiso 1 1 calc R . .
O5 O 0.11809(17) 0.3910(2) 0.20648(8) 0.0639(6) Uani 1 1 d . . .
C1 C 0.7300(3) 0.8008(3) 0.16452(11) 0.0459(6) Uani 1 1 d . . .
C2 C 0.6310(2) 0.7974(2) 0.10985(10) 0.0393(5) Uani 1 1 d . . .
C3 C 0.7229(3) 0.7492(3) 0.05621(10) 0.0491(6) Uani 1 1 d . . .
H3A H 0.8119 0.8016 0.0568 0.059 Uiso 1 1 calc R . .
C4 C 0.7564(3) 0.5954(3) 0.05848(12) 0.0565(7) Uani 1 1 d . . .
H4A H 0.8195 0.5777 0.0921 0.068 Uiso 1 1 calc R . .
H4B H 0.8055 0.5692 0.0218 0.068 Uiso 1 1 calc R . .
C5 C 0.6242(3) 0.5044(3) 0.06534(12) 0.0525(7) Uani 1 1 d . . .
H5A H 0.6529 0.4075 0.0686 0.063 Uiso 1 1 calc R . .
H5B H 0.5667 0.5135 0.0293 0.063 Uiso 1 1 calc R . .
C6 C 0.5336(2) 0.5428(3) 0.12075(10) 0.0374(5) Uani 1 1 d . . .
C7 C 0.4973(2) 0.7010(2) 0.11612(9) 0.0355(5) Uani 1 1 d . . .
C8 C 0.3969(2) 0.7408(3) 0.16722(11) 0.0415(6) Uani 1 1 d . . .
H8A H 0.4418 0.7214 0.2056 0.050 Uiso 1 1 calc R . .
H8B H 0.3771 0.8400 0.1653 0.050 Uiso 1 1 calc R . .
C9 C 0.2593(3) 0.6596(3) 0.16286(11) 0.0444(6) Uani 1 1 d . . .
H9A H 0.2146 0.6588 0.2022 0.053 Uiso 1 1 calc R . .
H9B H 0.1964 0.7082 0.1354 0.053 Uiso 1 1 calc R . .
C10 C 0.2756(2) 0.5116(3) 0.14165(10) 0.0397(6) Uani 1 1 d . . .
C11 C 0.3970(2) 0.4582(2) 0.12247(10) 0.0406(6) Uani 1 1 d . . .
C12 C 0.4076(3) 0.3089(3) 0.10138(15) 0.0634(8) Uani 1 1 d . . .
H12A H 0.4203 0.3084 0.0580 0.076 Uiso 1 1 calc R . .
H12B H 0.4910 0.2669 0.1192 0.076 Uiso 1 1 calc R . .
C13 C 0.2808(3) 0.2209(3) 0.11686(17) 0.0712(9) Uani 1 1 d . A .
H13A H 0.2844 0.1963 0.1592 0.085 Uiso 1 1 calc R . .
H13B H 0.2839 0.1352 0.0937 0.085 Uiso 1 1 calc R . .
C14 C 0.1421(3) 0.2967(3) 0.10388(14) 0.0649(8) Uani 1 1 d D . .
C15 C 0.1404(3) 0.4281(3) 0.14432(11) 0.0496(7) Uani 1 1 d . A .
H15 H 0.0623 0.4882 0.1313 0.059 Uiso 1 1 calc R . .
C16 C 0.5866(3) 0.9509(3) 0.09991(13) 0.0589(7) Uani 1 1 d . . .
H16A H 0.5434 0.9864 0.1360 0.088 Uiso 1 1 calc R . .
H16B H 0.5202 0.9560 0.0672 0.088 Uiso 1 1 calc R . .
H16C H 0.6685 1.0058 0.0903 0.088 Uiso 1 1 calc R . .
C17 C 0.6142(3) 0.5051(3) 0.17913(12) 0.0533(7) Uani 1 1 d . . .
H17A H 0.5611 0.5364 0.2134 0.080 Uiso 1 1 calc R . .
H17B H 0.7051 0.5497 0.1789 0.080 Uiso 1 1 calc R . .
H17C H 0.6265 0.4057 0.1813 0.080 Uiso 1 1 calc R . .
C18 C 0.0095(8) 0.2103(9) 0.1094(4) 0.094(2) Uani 0.641(6) 1 d PD A 1
H18 H -0.0773 0.2555 0.1065 0.113 Uiso 0.641(6) 1 calc PR A 1
C19 C 0.0100(10) 0.0737(8) 0.1182(4) 0.151(3) Uani 0.641(6) 1 d PD A 1
H19A H 0.0953 0.0259 0.1212 0.181 Uiso 0.641(6) 1 calc PR A 1
H19B H -0.0751 0.0254 0.1213 0.181 Uiso 0.641(6) 1 calc PR A 1
C18' C 0.0334(14) 0.200(2) 0.1330(8) 0.094(2) Uani 0.359(6) 1 d PD A 2
H18' H 0.0539 0.1616 0.1705 0.113 Uiso 0.359(6) 1 calc PR A 2
C19' C -0.0914(15) 0.1672(16) 0.1066(8) 0.151(3) Uani 0.359(6) 1 d PD A 2
H19C H -0.1141 0.2043 0.0691 0.181 Uiso 0.359(6) 1 calc PR A 2
H19D H -0.1543 0.1078 0.1260 0.181 Uiso 0.359(6) 1 calc PR A 2
C20 C 0.1334(4) 0.3463(4) 0.03803(13) 0.0853(11) Uani 1 1 d . A .
H20A H 0.1476 0.2684 0.0115 0.128 Uiso 1 1 calc R . .
H20B H 0.2051 0.4152 0.0308 0.128 Uiso 1 1 calc R . .
H20C H 0.0419 0.3864 0.0307 0.128 Uiso 1 1 calc R . .
C21 C -0.0191(3) 0.4253(5) 0.22972(15) 0.0980(14) Uani 1 1 d . . .
H21A H -0.0372 0.5229 0.2236 0.147 Uiso 1 1 calc R . .
H21B H -0.0223 0.4047 0.2720 0.147 Uiso 1 1 calc R . .
H21C H -0.0896 0.3713 0.2091 0.147 Uiso 1 1 calc R . .

loop_
_atom_site_aniso_label
_atom_site_aniso_U_11
_atom_site_aniso_U_22
_atom_site_aniso_U_33
_atom_site_aniso_U_23
_atom_site_aniso_U_13
_atom_site_aniso_U_12
O1 0.0337(10) 0.0974(16) 0.0558(11) -0.0116(10) -0.0078(8) -0.0037(11)
O2 0.0437(10) 0.1008(16) 0.0447(10) -0.0214(10) -0.0067(9) -0.0044(11)
O3 0.0525(11) 0.1058(17) 0.0355(9) 0.0108(10) 0.0031(8) -0.0102(12)
O4 0.0321(8) 0.0681(11) 0.0344(8) 0.0055(8) -0.0061(7) 0.0005(9)
O5 0.0281(8) 0.1076(16) 0.0559(11) 0.0400(11) -0.0046(8) -0.0027(10)
C1 0.0388(13) 0.0598(16) 0.0391(13) 0.0013(11) -0.0056(11) -0.0129(13)
C2 0.0343(12) 0.0472(13) 0.0364(12) 0.0026(10) -0.0023(10) -0.0031(11)
C3 0.0349(13) 0.0744(18) 0.0379(13) 0.0006(12) 0.0011(10) -0.0074(13)
C4 0.0366(13) 0.082(2) 0.0512(15) -0.0125(14) 0.0126(12) 0.0008(15)
C5 0.0430(14) 0.0593(16) 0.0551(15) -0.0119(12) 0.0104(12) 0.0030(13)
C6 0.0313(11) 0.0442(13) 0.0368(12) -0.0048(11) 0.0002(10) 0.0053(10)
C7 0.0296(11) 0.0491(13) 0.0277(11) -0.0019(10) -0.0047(9) 0.0007(11)
C8 0.0370(12) 0.0471(14) 0.0404(12) -0.0084(10) 0.0011(10) 0.0036(12)
C9 0.0324(13) 0.0585(16) 0.0423(13) -0.0033(11) 0.0040(11) 0.0031(12)
C10 0.0350(12) 0.0505(14) 0.0336(11) 0.0021(10) -0.0043(10) -0.0041(12)
C11 0.0371(13) 0.0432(13) 0.0415(13) -0.0015(10) -0.0034(11) -0.0008(11)
C12 0.0602(18) 0.0462(16) 0.084(2) -0.0096(14) -0.0017(16) -0.0011(15)
C13 0.072(2) 0.0450(16) 0.096(2) 0.0029(16) -0.0114(19) -0.0119(16)
C14 0.0612(18) 0.0533(17) 0.080(2) 0.0122(15) -0.0180(16) -0.0192(16)
C15 0.0380(13) 0.0664(17) 0.0444(14) 0.0206(13) -0.0114(11) -0.0089(13)
C16 0.0588(17) 0.0544(17) 0.0635(17) 0.0104(14) -0.0020(14) -0.0059(15)
C17 0.0391(14) 0.0616(17) 0.0591(16) 0.0097(13) -0.0093(12) 0.0056(14)
C18 0.071(4) 0.080(3) 0.132(8) 0.036(5) -0.047(4) -0.036(3)
C19 0.124(7) 0.114(6) 0.214(8) 0.037(6) -0.036(7) -0.070(5)
C18' 0.071(4) 0.080(3) 0.132(8) 0.036(5) -0.047(4) -0.036(3)
C19' 0.124(7) 0.114(6) 0.214(8) 0.037(6) -0.036(7) -0.070(5)
C20 0.110(3) 0.076(2) 0.070(2) -0.0101(17) -0.032(2) -0.016(2)
C21 0.0330(15) 0.177(4) 0.084(3) 0.060(3) 0.0037(15) 0.007(2)

loop_
_atom_type_symbol
_atom_type_description
_atom_type_scat_dispersion_real
_atom_type_scat_dispersion_imag
_atom_type_scat_source
C C 0.0181 0.0091 'International Tables Vol C Tables 4.2.6.8 and 6.1.1.4'
H H 0.0000 0.0000 'International Tables Vol C Tables 4.2.6.8 and 6.1.1.4'
O O 0.0492 0.0322 'International Tables Vol C Tables 4.2.6.8 and 6.1.1.4'

loop_
_geom_angle_atom_site_label_1
_geom_angle_atom_site_label_2
_geom_angle_atom_site_label_3
_geom_angle
_geom_angle_site_symmetry_1
_geom_angle_site_symmetry_3
_geom_angle_publ_flag
C21 O5 C15 114.9(2) . . ?
O1 C1 O2 122.0(2) . . ?
O1 C1 C2 124.1(2) . . ?
O2 C1 C2 113.7(2) . . ?
C1 C2 C3 105.8(2) . . ?
C1 C2 C16 105.0(2) . . ?
C3 C2 C16 109.1(2) . . ?
C1 C2 C7 115.70(18) . . ?
C3 C2 C7 110.21(19) . . ?
C16 C2 C7 110.7(2) . . ?
O3 C3 C4 110.0(2) . . ?
O3 C3 C2 108.3(2) . . ?
C4 C3 C2 112.6(2) . . ?
C3 C4 C5 112.8(2) . . ?
C4 C5 C6 113.4(2) . . ?
C11 C6 C5 111.33(19) . . ?
C11 C6 C17 105.8(2) . . ?
C5 C6 C17 109.8(2) . . ?
C11 C6 C7 109.36(18) . . ?
C5 C6 C7 107.6(2) . . ?
C17 C6 C7 113.03(19) . . ?
O4 C7 C8 103.97(17) . . ?
O4 C7 C6 107.83(18) . . ?
C8 C7 C6 109.33(19) . . ?
O4 C7 C2 106.63(18) . . ?
C8 C7 C2 114.77(19) . . ?
C6 C7 C2 113.59(18) . . ?
C9 C8 C7 110.93(19) . . ?
C10 C9 C8 114.5(2) . . ?
C11 C10 C9 123.6(2) . . ?
C11 C10 C15 122.8(2) . . ?
C9 C10 C15 113.7(2) . . ?
C10 C11 C12 121.5(2) . . ?
C10 C11 C6 122.5(2) . . ?
C12 C11 C6 116.0(2) . . ?
C13 C12 C11 114.0(3) . . ?
C12 C13 C14 112.0(2) . . ?
C18 C14 C13 116.0(4) . . ?
C18 C14 C18' 21.9(5) . . ?
C13 C14 C18' 102.1(7) . . ?
C18 C14 C20 101.7(4) . . ?
C13 C14 C20 111.9(3) . . ?
C18' C14 C20 123.5(5) . . ?
C18 C14 C15 113.0(5) . . ?
C13 C14 C15 106.7(2) . . ?
C18' C14 C15 104.0(9) . . ?
C20 C14 C15 107.4(2) . . ?
O5 C15 C10 107.01(19) . . ?
O5 C15 C14 110.9(2) . . ?
C10 C15 C14 113.6(2) . . ?
C19 C18 C14 123.5(8) . . ?
C19' C18' C14 123.0(11) . . ?

loop_
_geom_bond_atom_site_label_1
_geom_bond_atom_site_label_2
_geom_bond_distance
_geom_bond_site_symmetry_2
_geom_bond_publ_flag
O1 C1 1.203(3) . ?
O2 C1 1.324(3) . ?
O3 C3 1.437(3) . ?
O4 C7 1.447(3) . ?
O5 C21 1.434(3) . ?
O5 C15 1.440(3) . ?
C1 C2 1.532(3) . ?
C2 C3 1.544(3) . ?
C2 C16 1.546(4) . ?
C2 C7 1.572(3) . ?
C3 C4 1.508(4) . ?
C4 C5 1.532(4) . ?
C5 C6 1.543(3) . ?
C6 C11 1.525(3) . ?
C6 C17 1.546(3) . ?
C6 C7 1.558(3) . ?
C7 C8 1.527(3) . ?
C8 C9 1.519(3) . ?
C9 C10 1.502(3) . ?
C10 C11 1.327(3) . ?
C10 C15 1.509(3) . ?
C11 C12 1.508(4) . ?
C12 C13 1.506(4) . ?
C13 C14 1.526(4) . ?
C14 C18 1.508(6) . ?
C14 C18' 1.528(9) . ?
C14 C20 1.539(4) . ?
C14 C15 1.545(4) . ?
C18 C19 1.324(8) . ?
C18' C19' 1.353(9) . ?

loop_
_geom_torsion_atom_site_label_1
_geom_torsion_atom_site_label_2
_geom_torsion_atom_site_label_3
_geom_torsion_atom_site_label_4
_geom_torsion
_geom_torsion_site_symmetry_1
_geom_torsion_site_symmetry_2
_geom_torsion_site_symmetry_3
_geom_torsion_site_symmetry_4
_geom_torsion_publ_flag
O1 C1 C2 C3 0.2(4) . . . . ?
O2 C1 C2 C3 174.9(2) . . . . ?
O1 C1 C2 C16 -115.1(3) . . . . ?
O2 C1 C2 C16 59.5(3) . . . . ?
O1 C1 C2 C7 122.6(3) . . . . ?
O2 C1 C2 C7 -62.8(3) . . . . ?
C1 C2 C3 O3 -163.8(2) . . . . ?
C16 C2 C3 O3 -51.2(3) . . . . ?
C7 C2 C3 O3 70.5(2) . . . . ?
C1 C2 C3 C4 74.4(3) . . . . ?
C16 C2 C3 C4 -173.1(2) . . . . ?
C7 C2 C3 C4 -51.4(3) . . . . ?
O3 C3 C4 C5 -68.1(3) . . . . ?
C2 C3 C4 C5 52.8(3) . . . . ?
C3 C4 C5 C6 -55.7(3) . . . . ?
C4 C5 C6 C11 174.9(2) . . . . ?
C4 C5 C6 C17 -68.2(3) . . . . ?
C4 C5 C6 C7 55.1(3) . . . . ?
C11 C6 C7 O4 -58.3(2) . . . . ?
C5 C6 C7 O4 62.7(2) . . . . ?
C17 C6 C7 O4 -175.97(18) . . . . ?
C11 C6 C7 C8 54.1(2) . . . . ?
C5 C6 C7 C8 175.12(18) . . . . ?
C17 C6 C7 C8 -63.5(2) . . . . ?
C11 C6 C7 C2 -176.30(18) . . . . ?
C5 C6 C7 C2 -55.3(2) . . . . ?
C17 C6 C7 C2 66.1(2) . . . . ?
C1 C2 C7 O4 175.65(19) . . . . ?
C3 C2 C7 O4 -64.4(2) . . . . ?
C16 C2 C7 O4 56.4(2) . . . . ?
C1 C2 C7 C8 61.1(3) . . . . ?
C3 C2 C7 C8 -178.9(2) . . . . ?
C16 C2 C7 C8 -58.1(3) . . . . ?
C1 C2 C7 C6 -65.7(3) . . . . ?
C3 C2 C7 C6 54.3(2) . . . . ?
C16 C2 C7 C6 175.05(19) . . . . ?
O4 C7 C8 C9 53.7(2) . . . . ?
C6 C7 C8 C9 -61.3(2) . . . . ?
C2 C7 C8 C9 169.73(19) . . . . ?
C7 C8 C9 C10 36.8(3) . . . . ?
C8 C9 C10 C11 -6.3(3) . . . . ?
C8 C9 C10 C15 173.5(2) . . . . ?
C9 C10 C11 C12 -179.7(2) . . . . ?
C15 C10 C11 C12 0.5(4) . . . . ?
C9 C10 C11 C6 0.7(4) . . . . ?
C15 C10 C11 C6 -179.1(2) . . . . ?
C5 C6 C11 C10 -143.6(2) . . . . ?
C17 C6 C11 C10 97.2(3) . . . . ?
C7 C6 C11 C10 -24.9(3) . . . . ?
C5 C6 C11 C12 36.8(3) . . . . ?
C17 C6 C11 C12 -82.4(3) . . . . ?
C7 C6 C11 C12 155.5(2) . . . . ?
C10 C11 C12 C13 -12.8(4) . . . . ?
C6 C11 C12 C13 166.8(2) . . . . ?
C11 C12 C13 C14 44.6(4) . . . . ?
C12 C13 C14 C18 171.6(6) . . . . ?
C12 C13 C14 C18' -170.4(9) . . . . ?
C12 C13 C14 C20 55.6(4) . . . . ?
C12 C13 C14 C15 -61.6(3) . . . . ?
C21 O5 C15 C10 128.1(3) . . . . ?
C21 O5 C15 C14 -107.5(3) . . . . ?
C11 C10 C15 O5 103.0(3) . . . . ?
C9 C10 C15 O5 -76.8(3) . . . . ?
C11 C10 C15 C14 -19.7(3) . . . . ?
C9 C10 C15 C14 160.4(2) . . . . ?
C18 C14 C15 O5 56.5(4) . . . . ?
C13 C14 C15 O5 -72.1(3) . . . . ?
C18' C14 C15 O5 35.3(6) . . . . ?
C20 C14 C15 O5 167.8(2) . . . . ?
C18 C14 C15 C10 177.0(3) . . . . ?
C13 C14 C15 C10 48.4(3) . . . . ?
C18' C14 C15 C10 155.9(5) . . . . ?
C20 C14 C15 C10 -71.7(3) . . . . ?
C13 C14 C18 C19 -7.5(12) . . . . ?
C18' C14 C18 C19 -62(3) . . . . ?
C20 C14 C18 C19 114.1(10) . . . . ?
C15 C14 C18 C19 -131.1(10) . . . . ?
C18 C14 C18' C19' -5.9(18) . . . . ?
C13 C14 C18' C19' -138(2) . . . . ?
C20 C14 C18' C19' -11(3) . . . . ?
C15 C14 C18' C19' 111(2) . . . . ?
